data_7112593
loop_
_publ_author_name
'Pei-Zhou Li'
'Xiao-Jun Wang'
'Kang Zhang'
'Anjaiah Nalaparaju'
'Ruyi Zou'
'Ruqiang Zou'
'Jianwen Jiang'
'Yanli Zhao'

_publ_section_title
;
 'Click'-extended nitrogen-rich metal-organic frameworks and their high
 performance in CO2-selective capture
;
_journal_name_full Chem.Commun.
_journal_page_first 4683
_journal_paper_doi 10.1039/C3CC49457H
_journal_volume 50
_journal_year 2014
_chemical_formula_sum 'C53.54 H26.38 Cu6 N8.3 O30'
_chemical_formula_weight 1647.21
_chemical_name_systematic
; 
 ? 
;
_space_group_IT_number 12
_symmetry_cell_setting monoclinic
_symmetry_space_group_name_Hall '-C 2y'
_symmetry_space_group_name_H-M 'C 1 2/m 1'
_atom_sites_solution_hydrogens geom
_atom_sites_solution_primary direct
_atom_sites_solution_secondary difmap
_audit_creation_method SHELXL-97
_cell_angle_alpha 90.00
_cell_angle_beta 103.4910(10)
_cell_angle_gamma 90.00
_cell_formula_units_Z 8
_cell_length_a 49.1880(6)
_cell_length_b 37.4243(4)
_cell_length_c 16.0489(2)
_cell_measurement_reflns_used 2122
_cell_measurement_temperature 293(2)
_cell_measurement_theta_max 73.18
_cell_measurement_theta_min 3.39
_cell_volume 28728.0(6)
_computing_cell_refinement
;
CrysAlisPro, Agilent Technologies,
Version 1.171.36.21 (release 14-08-2012 CrysAlis171 .NET)
;
_computing_data_collection
;
CrysAlisPro, Agilent Technologies,
Version 1.171.36.21 (release 14-08-2012 CrysAlis171 .NET)
;
_computing_data_reduction
;
CrysAlisPro, Agilent Technologies,
Version 1.171.36.21 (release 14-08-2012 CrysAlis171 .NET)
;
_computing_molecular_graphics
;
O. V. Dolomanov, L. J. Bourhis, R. J. Gildea, J. A. K. Howard and H. Puschmann,
OLEX2: a complete structure solution, refinement and analysis program.
J. Appl. Cryst. (2009). 42, 339-341.
;
_computing_publication_material
;
O. V. Dolomanov, L. J. Bourhis, R. J. Gildea, J. A. K. Howard and H. Puschmann,
OLEX2: a complete structure solution, refinement and analysis program.
J. Appl. Cryst. (2009). 42, 339-341.
;
_computing_structure_refinement 'SHELXL-97 (Sheldrick, 1997)'
_computing_structure_solution 'SHELXS-97 (Sheldrick, 1990)'
_diffrn_ambient_temperature 293(2)
_diffrn_measured_fraction_theta_full 0.945
_diffrn_measured_fraction_theta_max 0.945
_diffrn_radiation_monochromator graphite
_diffrn_radiation_source 'fine-focus sealed tube'
_diffrn_radiation_type CuK\a
_diffrn_radiation_wavelength 1.54178
_diffrn_reflns_av_R_equivalents 0.1027
_diffrn_reflns_av_sigmaI/netI 0.0499
_diffrn_reflns_limit_h_max 57
_diffrn_reflns_limit_h_min -57
_diffrn_reflns_limit_k_max 44
_diffrn_reflns_limit_k_min -44
_diffrn_reflns_limit_l_max 19
_diffrn_reflns_limit_l_min -19
_diffrn_reflns_number 104936
_diffrn_reflns_theta_full 73.17
_diffrn_reflns_theta_max 73.17
_diffrn_reflns_theta_min 3.39
_exptl_absorpt_coefficient_mu 1.346
_exptl_absorpt_correction_T_max 0.828
_exptl_absorpt_correction_T_min 0.806
_exptl_absorpt_correction_type multi-scan
_exptl_absorpt_process_details
;
CrysAlisPro, Agilent Technologies,
Version 1.171.36.21 (release 14-08-2012 CrysAlis171 .NET)
(compiled Sep 14 2012,17:21:16)
Empirical absorption correction using spherical harmonics,
 implemented in SCALE3 ABSPACK scaling algorithm.
;
_exptl_crystal_colour blue
_exptl_crystal_density_diffrn 0.757
_exptl_crystal_density_meas ?
_exptl_crystal_density_method 'not measured'
_exptl_crystal_description block
_exptl_crystal_F_000 6412
_exptl_crystal_size_max 0.16
_exptl_crystal_size_mid 0.15
_exptl_crystal_size_min 0.14
_refine_diff_density_max 2.919
_refine_diff_density_min -1.803
_refine_diff_density_rms 0.205
_refine_ls_extinction_method none
_refine_ls_goodness_of_fit_ref 1.012
_refine_ls_hydrogen_treatment mixed
_refine_ls_matrix_type full
_refine_ls_number_parameters 999
_refine_ls_number_reflns 27665
_refine_ls_number_restraints 666
_refine_ls_restrained_S_all 1.006
_refine_ls_R_factor_all 0.0789
_refine_ls_R_factor_gt 0.0727
_refine_ls_shift/su_max 0.082
_refine_ls_shift/su_mean 0.018
_refine_ls_structure_factor_coef Fsqd
_refine_ls_weighting_details 'calc w=1/[\s^2^(Fo^2^)+(0.2000P)^2^+10.0000P] where P=(Fo^2^+2Fc^2^)/3'
_refine_ls_weighting_scheme calc
_refine_ls_wR_factor_gt 0.3133
_refine_ls_wR_factor_ref 0.3201
_reflns_number_gt 24516
_reflns_number_total 27665
_reflns_threshold_expression >2sigma(I)
_cod_duplicate_entry 7112282
_cod_data_source_file c3cc49457h2.cif
_cod_data_source_block ML1
_cod_depositor_comments
;
The following automatic conversions were performed:

'_exptl_crystal_density_meas' value 'none' was changed to '?' - the
value is perceived as not measured.

Automatic conversion script
Id: cif_fix_values 3008 2015-01-20 13:52:24Z robertas 
;
_cod_original_sg_symbol_H-M C2/m
_cod_original_formula_sum 'C53.54 H26.38 Cu6 N8.30 O30'
_cod_database_code 7112593

loop_
_symmetry_equiv_pos_as_xyz
'x, y, z'
'-x, y, -z'
'x+1/2, y+1/2, z'
'-x+1/2, y+1/2, -z'
'-x, -y, -z'
'x, -y, z'
'-x+1/2, -y+1/2, -z'
'x+1/2, -y+1/2, z'

loop_
_atom_site_label
_atom_site_type_symbol
_atom_site_fract_x
_atom_site_fract_y
_atom_site_fract_z
_atom_site_U_iso_or_equiv
_atom_site_adp_type
_atom_site_occupancy
_atom_site_symmetry_multiplicity
_atom_site_calc_flag
_atom_site_refinement_flags
_atom_site_disorder_assembly
_atom_site_disorder_group
Cu3 Cu 0.99396(3) 0.0000 0.91550(8) 0.0280(4) Uani 1 2 d S . 1
C10' C 0.6335(3) 0.1275(4) 0.2564(7) 0.051(3) Uani 0.683(10) 1 d PU A 2
H10' H 0.6387 0.1489 0.2349 0.061 Uiso 0.683(10) 1 calc PR A 2
C9' C 0.6414(4) 0.1151(5) 0.3389(11) 0.077(5) Uani 0.683(10) 1 d PU A 2
N1' N 0.6341(3) 0.0815(4) 0.3520(9) 0.099(5) Uani 0.683(10) 1 d PU A 2
N2' N 0.6163(3) 0.0725(4) 0.2714(7) 0.091(4) Uani 0.683(10) 1 d PU A 2
N3' N 0.6167(4) 0.1026(5) 0.2139(10) 0.087(5) Uani 0.683(10) 1 d PU A 2
C10 C 0.6236(17) 0.138(2) 0.256(5) 0.18(4) Uani 0.317(10) 1 d PU A 1
H10 H 0.6345 0.1526 0.2313 0.221 Uiso 0.117(10) 1 calc PR A 1
C9 C 0.6057(6) 0.1215(9) 0.2091(19) 0.051(6) Uani 0.317(10) 1 d PU A 1
N1 N 0.5866(5) 0.1233(6) 0.2633(12) 0.059(6) Uani 0.317(10) 1 d PU A 1
N2 N 0.6011(6) 0.1340(8) 0.3398(16) 0.078(8) Uani 0.317(10) 1 d PU A 1
N3 N 0.6293(6) 0.1362(8) 0.3360(17) 0.064(6) Uani 0.317(10) 1 d PU A 1
C57 C 0.9765(3) 0.2672(5) 0.4733(13) 0.076(4) Uani 0.384(8) 1 d PU . 4
C58 C 1.0000 0.2459(3) 0.5000 0.046(3) Uani 0.769(15) 2 d SPU . 4
N12 N 1.0170(4) 0.2656(5) 0.5723(13) 0.055(5) Uani 0.384(8) 1 d PU . 4
N11 N 1.0032(4) 0.2975(5) 0.5793(15) 0.085(7) Uani 0.384(8) 1 d PU . 4
N10 N 0.97828(13) 0.29850(17) 0.5197(4) 0.092(7) Uani 0.384(8) 1 d PU . 4
H58 H 0.9661 0.3154 0.5126 0.111 Uiso 0.384(8) 1 calc PR . 4
N6 N 0.89389(13) 0.13355(17) 0.8527(4) 0.118(7) Uani 0.616(8) 1 d PRU . 1
N5 N 0.88443(13) 0.16907(17) 0.8590(4) 0.100(5) Uani 0.616(8) 1 d PRU . 1
N4 N 0.86797(13) 0.17917(17) 0.7775(4) 0.100(5) Uani 0.616(8) 1 d PRU . 1
C27 C 0.86726(13) 0.14989(17) 0.7207(4) 0.085(6) Uani 0.616(8) 1 d PRU . 1
C28 C 0.88328(13) 0.12169(17) 0.7672(4) 0.057(4) Uani 0.616(8) 1 d PRU . 1
H28 H 0.8863 0.0994 0.7455 0.068 Uiso 0.616(8) 1 d PR . 1
C28' C 0.88311(13) 0.12078(17) 0.7705(4) 0.18(5) Uani 0.384(8) 1 d PRU . 2
H28' H 0.9001 0.1209 0.7544 0.159 Uiso 0.384(8) 1 d PR . 2
C27' C 0.87913(13) 0.11193(17) 0.8529(4) 0.057(5) Uani 0.384(8) 1 d PRU . 2
N4' N 0.85018(13) 0.11511(17) 0.8503(4) 0.086(7) Uani 0.384(8) 1 d PRU . 2
N5' N 0.83627(13) 0.12592(17) 0.7664(4) 0.085(7) Uani 0.384(8) 1 d PRU . 2
N6' N 0.85662(13) 0.12943(17) 0.7171(4) 0.080(7) Uani 0.384(8) 1 d PRU . 2
N7 N 0.78462(13) -0.01100(17) 0.0350(4) 0.15(3) Uani 0.384(8) 1 d PRU . 4
N8 N 0.76730(13) 0.00506(17) 0.0839(4) 0.178(15) Uani 0.384(8) 1 d PRU . 4
N9 N 0.73965(13) 0.00656(17) 0.0321(4) 0.18(4) Uani 0.384(8) 1 d PRU . 4
C43 C 0.73988(13) -0.00857(17) -0.0488(4) 0.15(7) Uani 0.384(8) 1 d PRU . 4
C42 C 0.76767(13) -0.01942(17) -0.0471(4) 0.25(13) Uani 0.384(8) 1 d PRU . 4
O10 O 0.78220(14) 0.21731(17) 0.5876(4) 0.0525(15) Uani 1 1 d U . .
Cu1 Cu 0.49781(2) 0.0000 -0.08426(7) 0.0231(3) Uani 1 2 d S . .
Cu2 Cu 0.74675(2) 0.24719(2) 0.41578(6) 0.0252(3) Uani 1 1 d . . .
Cu7 Cu 0.90235(2) 0.11055(2) 0.33164(6) 0.0317(3) Uani 1 1 d . . .
Cu5 Cu 0.65136(2) 0.14239(2) -0.17677(6) 0.0300(3) Uani 1 1 d . . .
Cu4 Cu 0.61029(2) 0.10490(2) -0.27478(6) 0.0289(3) Uani 1 1 d . . .
Cu6 Cu 0.85848(2) 0.14226(2) 0.23125(6) 0.0335(3) Uani 1 1 d . . .
O4 O 0.63093(12) 0.13139(14) -0.0860(3) 0.0447(12) Uani 1 1 d U . .
O3 O 0.59700(12) 0.10042(16) -0.1711(4) 0.0495(14) Uani 1 1 d U . .
O1 O 0.52712(13) 0.03595(16) -0.0612(4) 0.0454(13) Uani 1 1 d U . .
O25 O 0.4887(3) 0.0000 -0.2196(6) 0.071(3) Uani 1 2 d SU . .
H25 H 0.4811 0.0189 -0.2376 0.106 Uiso 0.50 1 calc PR . .
O2 O 0.53021(12) 0.03643(16) 0.0787(4) 0.0475(13) Uani 1 1 d U . .
O23 O 0.87338(13) 0.31579(15) 0.2147(4) 0.0497(14) Uani 1 1 d U . .
O24 O 0.90768(14) 0.34863(15) 0.2962(5) 0.0588(16) Uani 1 1 d U . .
O8 O 0.71916(13) 0.21022(17) 0.4254(4) 0.0501(14) Uani 1 1 d U . .
O28 O 0.68521(16) 0.1692(2) -0.0911(5) 0.074(2) Uani 1 1 d U . .
H28A H 0.6790 0.1821 -0.0585 0.111 Uiso 1 1 calc R . .
O29 O 0.5764(2) 0.0763(3) -0.3619(8) 0.109(3) Uani 1 1 d U . .
H29 H 0.5697 0.0615 -0.3349 0.163 Uiso 1 1 calc R . .
O19 O 0.66896(12) 0.09473(13) -0.1582(4) 0.0479(13) Uani 1 1 d U . .
O20 O 0.63398(13) 0.06371(15) -0.2371(4) 0.0507(14) Uani 1 1 d U . .
O9 O 0.77683(14) 0.21210(17) 0.4475(4) 0.0538(15) Uani 1 1 d U . .
O12 O 0.88275(12) 0.12147(14) 0.4227(3) 0.0447(12) Uani 1 1 d U . .
O11 O 0.84622(13) 0.14841(17) 0.3370(4) 0.0537(15) Uani 1 1 d U . .
O17 O 0.84285(15) 0.09441(16) 0.2182(5) 0.0667(17) Uani 1 1 d U . .
O18 O 0.87960(13) 0.06677(14) 0.3032(4) 0.0496(13) Uani 1 1 d U . .
O16 O 0.87896(15) 0.13103(19) 1.1436(4) 0.0667(18) Uani 1 1 d U . .
O15 O 0.91554(13) 0.10314(15) 1.2261(4) 0.0506(14) Uani 1 1 d U . .
O22 O 0.91689(11) 0.15997(13) 0.3396(4) 0.0447(12) Uani 1 1 d U . .
O21 O 0.87972(14) 0.18642(15) 0.2575(5) 0.0586(16) Uani 1 1 d U . .
O13 O 0.96656(14) 0.03705(17) 0.9300(4) 0.0521(15) Uani 1 1 d U . .
O27 O 0.9810(3) 0.0000 0.7777(6) 0.090(4) Uani 1 2 d SU . .
H27 H 0.9941 -0.0065 0.7576 0.135 Uiso 0.50 1 calc PR . 1
O6 O 0.63082(13) 0.11488(16) 0.6365(3) 0.0545(15) Uani 1 1 d U . .
O5 O 0.66485(12) 0.14767(15) 0.7177(3) 0.0452(13) Uani 1 1 d U . .
O26 O 0.7412(3) 0.2441(2) 0.2802(6) 0.108(3) Uani 1 1 d U . .
H26 H 0.7331 0.2621 0.2580 0.161 Uiso 1 1 calc R . .
O14 O 0.97708(14) 0.03618(17) 1.0724(4) 0.0505(14) Uani 1 1 d U . .
O7 O 0.72515(13) 0.21511(17) 0.5657(4) 0.0470(13) Uani 1 1 d U . .
C8 C 0.60955(16) 0.11320(17) -0.1009(4) 0.0349(14) Uani 1 1 d U . .
C4 C 0.59713(17) 0.10247(19) -0.0263(5) 0.0417(16) Uani 1 1 d U . .
C5 C 0.6112(2) 0.1130(3) 0.0579(5) 0.066(3) Uani 1 1 d U A .
H5 H 0.6274 0.1267 0.0687 0.079 Uiso 1 1 calc R . .
C6 C 0.5989(2) 0.1015(3) 0.1222(6) 0.076(3) Uani 1 1 d U . .
C7 C 0.5753(2) 0.0809(3) 0.1086(6) 0.067(3) Uani 1 1 d U A .
H7 H 0.5679 0.0738 0.1545 0.081 Uiso 1 1 calc R . .
C2 C 0.56239(17) 0.0706(2) 0.0259(5) 0.0379(15) Uani 1 1 d U . .
C3 C 0.57375(18) 0.0828(2) -0.0399(5) 0.0441(18) Uani 1 1 d U A .
H3 H 0.5648 0.0771 -0.0960 0.053 Uiso 1 1 calc R . .
C1 C 0.53775(16) 0.0451(2) 0.0152(5) 0.0373(16) Uani 1 1 d U A .
C56 C 0.89623(17) 0.31998(18) 0.2686(4) 0.0388(16) Uani 1 1 d U . .
C52 C 0.91324(18) 0.28657(19) 0.3037(5) 0.0470(18) Uani 1 1 d U . .
C51 C 0.90199(17) 0.25269(19) 0.2848(5) 0.0447(17) Uani 1 1 d U . .
H51 H 0.8845 0.2502 0.2477 0.054 Uiso 1 1 calc R . .
C50 C 0.91647(19) 0.2228(2) 0.3203(7) 0.052(2) Uani 1 1 d U . .
C55 C 0.9425(2) 0.2263(2) 0.3773(7) 0.065(3) Uani 1 1 d U . .
H55 H 0.9522 0.2062 0.4021 0.078 Uiso 1 1 calc R . .
C54 C 0.9539(2) 0.2605(3) 0.3966(8) 0.075(3) Uani 1 1 d U . .
C53 C 0.9387(2) 0.2902(2) 0.3597(7) 0.067(3) Uani 1 1 d U . .
H53 H 0.9460 0.3130 0.3734 0.081 Uiso 1 1 calc R . .
C17 C 0.65185(18) 0.1351(2) 0.6484(5) 0.0446(17) Uani 1 1 d U . .
C13 C 0.66150(18) 0.1439(2) 0.5692(5) 0.0492(19) Uani 1 1 d U . .
C14 C 0.68367(15) 0.16621(19) 0.5707(4) 0.0380(15) Uani 1 1 d U . .
H14 H 0.6945 0.1744 0.6226 0.046 Uiso 1 1 calc R . .
C12 C 0.6459(2) 0.1303(3) 0.4917(6) 0.073(3) Uani 1 1 d U A .
H12 H 0.6306 0.1156 0.4904 0.087 Uiso 1 1 calc R . .
C15 C 0.68989(17) 0.1768(2) 0.4917(5) 0.0400(16) Uani 1 1 d U . .
C16 C 0.6758(2) 0.1632(3) 0.4171(5) 0.061(2) Uani 1 1 d U A .
H16 H 0.6806 0.1698 0.3665 0.074 Uiso 1 1 calc R . .
C11 C 0.6540(3) 0.1392(4) 0.4150(7) 0.092(4) Uani 1 1 d U . .
C18 C 0.71348(16) 0.2027(2) 0.4926(5) 0.0410(18) Uani 1 1 d U . .
C48 C 0.65775(16) 0.06665(18) -0.1841(5) 0.0387(15) Uani 1 1 d U . .
C46 C 0.67295(17) 0.03269(19) -0.1577(6) 0.0474(18) Uani 1 1 d U . .
C45 C 0.6974(2) 0.0321(3) -0.1032(8) 0.078(3) Uani 1 1 d U . .
H45 H 0.7065 0.0535 -0.0849 0.093 Uiso 1 1 calc R B 1
C47 C 0.6598(2) 0.0000 -0.1877(6) 0.037(2) Uani 1 2 d SU . .
H47 H 0.6426 0.0000 -0.2270 0.044 Uiso 1 2 calc SR . .
C19 C 0.78863(17) 0.2058(2) 0.5234(5) 0.0419(17) Uani 1 1 d U . .
C20 C 0.81329(19) 0.1807(2) 0.5363(6) 0.048(2) Uani 1 1 d U . .
C25 C 0.8260(3) 0.1699(3) 0.6184(8) 0.083(4) Uani 1 1 d U . .
H25A H 0.8180 0.1762 0.6636 0.099 Uiso 1 1 calc R . .
C24 C 0.8502(3) 0.1500(4) 0.6348(8) 0.095(4) Uani 1 1 d U . .
C23 C 0.8622(2) 0.1385(3) 0.5682(6) 0.073(3) Uani 1 1 d U . .
H23 H 0.8785 0.1251 0.5788 0.088 Uiso 1 1 calc R . .
C22 C 0.84812(17) 0.1485(2) 0.4838(5) 0.0428(16) Uani 1 1 d U . .
C21 C 0.8248(2) 0.1688(2) 0.4711(6) 0.0499(19) Uani 1 1 d U . .
H21 H 0.8161 0.1751 0.4152 0.060 Uiso 1 1 calc R . .
C26 C 0.85970(18) 0.1381(2) 0.4065(5) 0.0449(17) Uani 1 1 d U . .
C37 C 0.8553(2) 0.0671(2) 0.2503(7) 0.055(2) Uani 1 1 d U . .
C38 C 0.8405(2) 0.0318(2) 0.2257(7) 0.056(2) Uani 1 1 d U . .
C40 C 0.8148(3) 0.0321(3) 0.1687(10) 0.090(4) Uani 1 1 d U . .
H40 H 0.8061 0.0536 0.1492 0.108 Uiso 1 1 calc R . .
C39 C 0.8544(3) 0.0000 0.2537(8) 0.048(3) Uani 1 2 d SU . .
H39 H 0.8722 0.0000 0.2898 0.058 Uiso 1 2 calc SR . .
C35 C 0.9021(2) 0.1130(2) 1.1596(6) 0.052(2) Uani 1 1 d U . .
C31 C 0.91162(19) 0.1054(2) 1.0792(5) 0.0528(19) Uani 1 1 d U . .
C30 C 0.8957(3) 0.1182(3) 1.0019(7) 0.087(4) Uani 1 1 d U . .
H30 H 0.8798 0.1321 1.0001 0.104 Uiso 1 1 calc R . .
C29 C 0.9042(3) 0.1095(4) 0.9256(8) 0.101(4) Uani 1 1 d U . .
C34 C 0.9259(3) 0.0866(3) 0.9262(7) 0.074(3) Uani 1 1 d U . .
H34 H 0.9309 0.0811 0.8753 0.089 Uiso 1 1 calc R . .
C33 C 0.93949(19) 0.0723(2) 0.9980(5) 0.0475(18) Uani 1 1 d U . .
C32 C 0.93376(17) 0.0827(2) 1.0796(5) 0.0464(17) Uani 1 1 d U . .
H32 H 0.9448 0.0742 1.1309 0.056 Uiso 1 1 calc R . .
C49 C 0.90358(16) 0.1869(2) 0.3059(5) 0.0417(16) Uani 1 1 d U . .
C36 C 0.96310(19) 0.0463(2) 0.9999(6) 0.0456(19) Uani 1 1 d U . .
O31 O 0.93772(17) 0.0868(3) 0.4186(6) 0.089(2) Uani 1 1 d U . .
H31 H 0.9322 0.0728 0.4502 0.133 Uiso 1 1 calc R . .
O30 O 0.8226(2) 0.1664(3) 0.1492(8) 0.115(3) Uani 1 1 d U . .
H30A H 0.8175 0.1543 0.1060 0.173 Uiso 1 1 calc R . .
C41 C 0.8023(5) 0.0000 0.1413(17) 0.115(7) Uani 1 2 d SU . .
C44 C 0.7099(4) 0.0000 -0.0728(14) 0.095(5) Uani 1 2 d SU . 1

loop_
_atom_site_aniso_label
_atom_site_aniso_U_11
_atom_site_aniso_U_22
_atom_site_aniso_U_33
_atom_site_aniso_U_23
_atom_site_aniso_U_13
_atom_site_aniso_U_12
Cu3 0.0250(7) 0.0391(8) 0.0205(6) 0.000 0.0064(5) 0.000
C10' 0.059(8) 0.073(8) 0.027(5) -0.003(5) 0.024(5) -0.030(6)
C9' 0.092(11) 0.085(10) 0.060(8) 0.004(8) 0.031(8) -0.020(9)
N1' 0.115(10) 0.089(9) 0.078(8) 0.000(7) -0.009(7) -0.049(8)
N2' 0.124(10) 0.105(9) 0.034(5) 0.007(5) -0.004(5) -0.050(8)
N3' 0.100(11) 0.100(10) 0.061(8) -0.002(8) 0.021(8) -0.035(9)
C10 0.18(4) 0.20(4) 0.18(4) -0.005(19) 0.06(2) 0.010(19)
C9 0.047(12) 0.063(13) 0.045(12) -0.014(10) 0.014(10) -0.010(10)
N1 0.051(11) 0.095(13) 0.032(8) -0.008(9) 0.012(8) -0.013(9)
N2 0.072(15) 0.110(15) 0.053(11) -0.007(11) 0.019(11) -0.022(12)
N3 0.049(12) 0.080(14) 0.058(12) -0.009(11) 0.003(9) -0.013(10)
C57 0.075(7) 0.063(6) 0.099(6) 0.000 -0.068(5) 0.000
C58 0.072(7) 0.062(6) 0.100(6) 0.000 -0.068(5) 0.000
N12 0.051(10) 0.040(9) 0.053(10) -0.018(8) -0.029(8) 0.002(7)
N11 0.065(11) 0.053(10) 0.109(13) -0.037(9) -0.032(10) 0.013(8)
N10 0.076(12) 0.062(11) 0.114(14) -0.033(10) -0.027(10) 0.025(9)
N6 0.137(15) 0.110(12) 0.105(13) -0.018(11) 0.024(12) 0.019(11)
N5 0.115(11) 0.092(10) 0.079(9) -0.008(8) -0.005(8) 0.052(9)
N4 0.109(11) 0.091(9) 0.084(9) -0.010(8) -0.009(8) 0.047(8)
C27 0.098(13) 0.093(12) 0.065(10) 0.007(10) 0.022(9) 0.031(10)
C28 0.059(8) 0.074(9) 0.038(6) 0.004(5) 0.013(5) 0.047(7)
C28' 0.22(5) 0.22(5) 0.21(5) -0.01(2) 0.04(2) 0.01(2)
C27' 0.051(11) 0.089(13) 0.040(9) -0.008(9) 0.028(8) 0.009(9)
N4' 0.073(13) 0.111(14) 0.079(13) 0.012(11) 0.026(10) 0.005(11)
N5' 0.076(13) 0.111(14) 0.077(12) 0.011(11) 0.035(11) 0.015(11)
N6' 0.085(14) 0.085(13) 0.077(13) 0.025(11) 0.036(11) 0.015(11)
N7 0.30(4) 0.31(4) 0.29(4) 0.010(19) 0.08(2) -0.017(19)
N8 0.16(2) 0.17(2) 0.21(2) -0.007(19) 0.063(17) 0.004(18)
N9 0.38(4) 0.38(4) 0.36(4) 0.01(2) 0.08(2) -0.01(2)
C43 0.55(8) 0.56(8) 0.55(8) 0.00(2) 0.13(3) 0.00(2)
C42 0.85(13) 0.85(13) 0.85(13) 0.00(2) 0.20(4) 0.00(2)
O10 0.052(4) 0.063(3) 0.047(3) 0.010(3) 0.022(3) 0.017(3)
Cu1 0.0140(6) 0.0365(7) 0.0180(6) 0.000 0.0023(4) 0.000
Cu2 0.0186(5) 0.0376(6) 0.0195(5) -0.0011(3) 0.0047(4) -0.0039(3)
Cu7 0.0308(6) 0.0254(5) 0.0388(6) -0.0013(4) 0.0077(4) 0.0060(3)
Cu5 0.0355(6) 0.0272(5) 0.0285(5) -0.0008(3) 0.0098(4) -0.0111(4)
Cu4 0.0327(6) 0.0258(5) 0.0287(5) 0.0051(3) 0.0083(4) -0.0064(3)
Cu6 0.0358(6) 0.0261(5) 0.0381(6) -0.0027(4) 0.0071(4) 0.0083(4)
O4 0.053(3) 0.050(3) 0.035(2) 0.004(2) 0.018(2) -0.014(2)
O3 0.047(3) 0.063(3) 0.040(3) 0.000(2) 0.013(2) -0.025(3)
O1 0.045(3) 0.058(3) 0.035(3) 0.006(2) 0.013(2) -0.008(2)
O25 0.092(7) 0.095(7) 0.029(4) 0.000 0.021(4) 0.000
O2 0.040(3) 0.060(3) 0.046(3) -0.002(3) 0.016(2) -0.015(2)
O23 0.055(4) 0.039(3) 0.056(3) 0.002(2) 0.017(3) -0.001(2)
O24 0.050(4) 0.035(3) 0.087(4) 0.002(3) 0.007(3) 0.001(2)
O8 0.048(3) 0.059(3) 0.049(3) -0.001(3) 0.022(3) -0.016(3)
O28 0.072(5) 0.074(4) 0.066(4) -0.030(3) -0.003(3) -0.027(4)
O29 0.076(6) 0.109(7) 0.141(9) -0.042(6) 0.026(6) -0.035(5)
O19 0.048(3) 0.032(3) 0.062(3) 0.006(2) 0.009(2) -0.003(2)
O20 0.053(4) 0.039(3) 0.055(3) 0.008(2) 0.003(3) 0.007(2)
O9 0.053(4) 0.058(3) 0.057(4) -0.011(3) 0.025(3) 0.004(3)
O12 0.047(3) 0.048(3) 0.041(3) -0.004(2) 0.014(2) 0.014(2)
O11 0.047(3) 0.068(4) 0.046(3) 0.006(3) 0.011(2) 0.032(3)
O17 0.063(4) 0.041(3) 0.089(5) 0.010(3) 0.002(3) 0.006(3)
O18 0.047(3) 0.037(3) 0.063(3) 0.000(2) 0.009(3) -0.004(2)
O16 0.061(4) 0.084(4) 0.054(4) -0.014(3) 0.012(3) 0.031(3)
O15 0.063(4) 0.052(3) 0.041(3) -0.005(2) 0.020(3) 0.009(3)
O22 0.042(3) 0.030(2) 0.057(3) -0.003(2) 0.000(2) -0.0009(19)
O21 0.061(4) 0.035(3) 0.072(4) 0.003(3) 0.000(3) -0.005(2)
O13 0.051(4) 0.063(3) 0.046(3) 0.010(3) 0.019(3) 0.015(3)
O27 0.133(10) 0.112(8) 0.025(4) 0.000 0.017(5) 0.000
O6 0.064(4) 0.070(3) 0.034(2) 0.005(2) 0.019(2) -0.034(3)
O5 0.057(3) 0.053(3) 0.029(2) 0.008(2) 0.018(2) -0.011(2)
O26 0.189(10) 0.096(6) 0.039(4) 0.001(4) 0.029(5) 0.000(6)
O14 0.051(4) 0.063(3) 0.037(3) -0.008(2) 0.009(2) 0.015(3)
O7 0.046(3) 0.059(3) 0.036(3) 0.007(2) 0.009(2) -0.016(3)
C8 0.046(4) 0.035(3) 0.024(3) 0.002(2) 0.008(3) -0.008(3)
C4 0.050(4) 0.044(4) 0.035(3) 0.000(3) 0.019(3) -0.009(3)
C5 0.069(6) 0.099(7) 0.033(4) -0.016(4) 0.021(4) -0.050(5)
C6 0.077(6) 0.114(7) 0.041(4) -0.028(5) 0.022(4) -0.054(6)
C7 0.078(7) 0.087(6) 0.044(5) 0.003(4) 0.029(5) -0.040(5)
C2 0.040(4) 0.044(4) 0.030(3) -0.004(3) 0.010(3) -0.014(3)
C3 0.052(5) 0.052(4) 0.032(3) -0.002(3) 0.019(3) -0.007(3)
C1 0.024(3) 0.049(4) 0.039(3) -0.003(3) 0.008(3) -0.014(3)
C56 0.060(5) 0.036(3) 0.018(2) 0.008(2) 0.004(3) 0.001(3)
C52 0.048(5) 0.033(4) 0.057(4) 0.010(3) 0.007(3) 0.005(3)
C51 0.050(5) 0.037(4) 0.052(4) 0.002(3) 0.023(3) -0.001(3)
C50 0.049(5) 0.029(4) 0.080(6) -0.007(4) 0.017(4) -0.015(3)
C55 0.054(5) 0.038(4) 0.090(6) -0.002(4) -0.011(4) -0.010(4)
C54 0.059(6) 0.045(5) 0.104(7) -0.006(5) -0.019(5) -0.008(4)
C53 0.066(6) 0.029(4) 0.095(6) -0.008(4) -0.005(5) -0.006(4)
C17 0.052(4) 0.048(4) 0.039(4) -0.003(3) 0.020(3) -0.012(3)
C13 0.053(5) 0.057(5) 0.042(4) -0.009(3) 0.018(3) -0.024(4)
C14 0.039(4) 0.048(4) 0.029(3) 0.006(3) 0.011(3) -0.003(3)
C12 0.091(7) 0.090(6) 0.042(4) -0.013(4) 0.027(5) -0.061(5)
C15 0.042(4) 0.049(4) 0.030(3) -0.003(3) 0.010(3) -0.012(3)
C16 0.073(6) 0.088(6) 0.027(3) -0.003(4) 0.020(4) -0.028(5)
C11 0.100(8) 0.134(9) 0.049(5) -0.017(6) 0.029(6) -0.059(7)
C18 0.026(4) 0.053(4) 0.046(4) -0.010(3) 0.012(3) -0.019(3)
C48 0.041(4) 0.033(4) 0.042(3) 0.013(3) 0.010(3) 0.006(3)
C46 0.037(4) 0.035(4) 0.071(5) 0.003(3) 0.014(4) 0.002(3)
C45 0.059(6) 0.048(5) 0.113(8) -0.008(5) -0.007(5) -0.009(4)
C47 0.033(5) 0.033(5) 0.044(5) 0.000 0.009(4) 0.000
C19 0.030(4) 0.045(4) 0.050(4) -0.009(3) 0.008(3) 0.007(3)
C20 0.045(5) 0.044(4) 0.061(5) 0.008(4) 0.027(4) 0.014(3)
C25 0.086(8) 0.104(8) 0.070(7) -0.002(6) 0.042(6) 0.048(6)
C24 0.095(8) 0.128(9) 0.064(6) 0.023(6) 0.024(6) 0.062(7)
C23 0.071(6) 0.101(7) 0.049(5) 0.006(5) 0.017(4) 0.049(6)
C22 0.047(4) 0.049(4) 0.034(3) 0.003(3) 0.014(3) 0.013(3)
C21 0.056(5) 0.051(4) 0.044(4) 0.005(3) 0.015(4) 0.008(4)
C26 0.050(5) 0.040(4) 0.046(4) 0.004(3) 0.014(3) 0.002(3)
C37 0.062(6) 0.028(4) 0.079(6) -0.017(4) 0.023(5) 0.001(3)
C38 0.059(6) 0.034(4) 0.078(6) 0.002(4) 0.021(5) -0.002(4)
C40 0.077(8) 0.050(6) 0.129(10) -0.005(6) -0.007(7) 0.012(5)
C39 0.050(7) 0.035(5) 0.056(6) 0.000 0.007(5) 0.000
C35 0.054(5) 0.049(4) 0.059(5) -0.004(4) 0.026(4) 0.012(3)
C31 0.061(5) 0.059(5) 0.039(4) 0.003(3) 0.013(3) 0.021(4)
C30 0.104(8) 0.112(8) 0.054(5) 0.002(5) 0.036(6) 0.063(7)
C29 0.121(10) 0.138(10) 0.051(6) 0.009(6) 0.031(6) 0.068(8)
C34 0.083(7) 0.093(7) 0.050(5) 0.010(5) 0.022(5) 0.030(6)
C33 0.050(5) 0.056(4) 0.039(4) 0.001(3) 0.014(3) 0.010(3)
C32 0.046(4) 0.058(4) 0.035(3) -0.010(3) 0.009(3) 0.007(3)
C49 0.039(4) 0.036(4) 0.049(4) -0.009(3) 0.009(3) -0.004(3)
C36 0.040(5) 0.046(4) 0.055(5) 0.004(4) 0.022(4) 0.011(3)
O31 0.063(5) 0.102(6) 0.090(6) 0.030(5) -0.004(4) 0.025(4)
O30 0.076(6) 0.129(8) 0.129(8) 0.042(7) -0.001(6) 0.027(5)
C41 0.093(13) 0.091(12) 0.141(15) 0.000 -0.015(11) 0.000
C44 0.076(11) 0.068(9) 0.121(12) 0.000 -0.020(9) 0.000

loop_
_atom_type_symbol
_atom_type_description
_atom_type_scat_dispersion_real
_atom_type_scat_dispersion_imag
_atom_type_scat_source
C C 0.0181 0.0091 'International Tables Vol C Tables 4.2.6.8 and 6.1.1.4'
H H 0.0000 0.0000 'International Tables Vol C Tables 4.2.6.8 and 6.1.1.4'
Cu Cu -1.9646 0.5888 'International Tables Vol C Tables 4.2.6.8 and 6.1.1.4'
N N 0.0311 0.0180 'International Tables Vol C Tables 4.2.6.8 and 6.1.1.4'
O O 0.0492 0.0322 'International Tables Vol C Tables 4.2.6.8 and 6.1.1.4'

loop_
_geom_angle_atom_site_label_1
_geom_angle_atom_site_label_2
_geom_angle_atom_site_label_3
_geom_angle
_geom_angle_site_symmetry_1
_geom_angle_site_symmetry_3
O14 Cu3 O14 88.4(4) 2_757 5_757
O14 Cu3 O13 167.8(3) 2_757 6
O14 Cu3 O13 90.2(3) 5_757 6
O14 Cu3 O13 90.2(3) 2_757 .
O14 Cu3 O13 167.8(3) 5_757 .
O13 Cu3 O13 88.6(4) 6 .
O14 Cu3 O27 97.9(3) 2_757 .
O14 Cu3 O27 97.9(3) 5_757 .
O13 Cu3 O27 94.3(3) 6 .
O13 Cu3 O27 94.3(3) . .
O14 Cu3 Cu3 85.00(18) 2_757 5_757
O14 Cu3 Cu3 85.00(18) 5_757 5_757
O13 Cu3 Cu3 82.85(19) 6 5_757
O13 Cu3 Cu3 82.85(19) . 5_757
O27 Cu3 Cu3 176.0(4) . 5_757
N3' C10' C9' 105.2(13) . .
N3' C10' H10' 127.6 . .
C9' C10' H10' 127.2 . .
N1' C9' C10' 116.3(16) . .
N1' C9' C11 120.2(14) . .
C10' C9' C11 122.9(15) . .
C9' N1' N2' 102.2(14) . .
N1' N2' N3' 107.1(11) . .
C10' N3' N2' 108.5(14) . .
C10' N3' C6 131.6(14) . .
N2' N3' C6 119.9(12) . .
C9 C10 N3 126(7) . .
C9 C10 N2 87(5) . .
N3 C10 N2 46(3) . .
C9 C10 N1 47(3) . .
N3 C10 N1 85(4) . .
N2 C10 N1 40.3(18) . .
C9 C10 H10 116.1 . .
N3 C10 H10 117.8 . .
N2 C10 H10 144.2 . .
N1 C10 H10 145.3 . .
C10 C9 N1 95(4) . .
C10 C9 C6 142(4) . .
N1 C9 C6 123(2) . .
N2 N1 C9 107(2) . .
N2 N1 C10 70(3) . .
C9 N1 C10 38(3) . .
N1 N2 N3 107(2) . .
N1 N2 C10 70(3) . .
N3 N2 C10 40(3) . .
C10 N3 N2 94(4) . .
C10 N3 C11 142(4) . .
N2 N3 C11 124(2) . .
N12 C57 C58 77.0(17) 2_756 .
N12 C57 N10 122(3) 2_756 .
C58 C57 N10 112.2(11) . .
N12 C57 C54 69.0(17) 2_756 .
C58 C57 C54 124.8(13) . .
N10 C57 C54 122.4(12) . .
N12 C57 N11 46(2) 2_756 2_756
C58 C57 N11 89.6(13) . 2_756
N10 C57 N11 75.8(12) . 2_756
C54 C57 N11 96.2(14) . 2_756
C57 C58 C57 109.7(17) . 2_756
C57 C58 N12 35.3(10) . 2_756
C57 C58 N12 103.6(11) 2_756 2_756
C57 C58 N12 103.6(11) . .
C57 C58 N12 35.3(10) 2_756 .
N12 C58 N12 119.3(18) 2_756 .
C57 N12 N11 107(3) 2_756 .
C57 N12 C54 76.3(19) 2_756 2_756
N11 N12 C54 124.2(15) . 2_756
C57 N12 C58 67.7(15) 2_756 .
N11 N12 C58 107.4(15) . .
C54 N12 C58 123.6(14) 2_756 .
N10 N11 N12 110.0(14) . .
N10 N11 C57 101.0(13) . 2_756
N12 N11 C57 26.8(10) . 2_756
N11 N10 C57 106.7(10) . .
N11 N10 H58 126.5 . .
C57 N10 H58 126.8 . .
N5 N6 C28 108.0 . .
N5 N6 C29 125.0(5) . .
C28 N6 C29 124.0(7) . .
N4 N5 N6 108.0 . .
C27 N4 N5 108.0 . .
N4 C27 C28 108.0 . .
N4 C27 C24 122.3(6) . .
C28 C27 C24 129.3(6) . .
C27 C28 N6 108.0 . .
C27 C28 H28 126.0 . .
N6 C28 H28 126.0 . .
C27 C28 H28' 109.4 . .
N6 C28 H28' 94.7 . .
H28 C28 H28' 69.4 . .
C27' C28' N6' 108.0 . .
C27' C28' H28 106.0 . .
N6' C28' H28 99.2 . .
C27' C28' H28' 126.0 . .
N6' C28' H28' 126.0 . .
H28 C28' H28' 68.3 . .
C28' C27' N4' 108.0 . .
C28' C27' C29 118.3(6) . .
N4' C27' C29 132.0(5) . .
N5' N4' C27' 108.0 . .
N6' N5' N4' 108.0 . .
N5' N6' C28' 108.0 . .
N5' N6' C24 120.5(5) . .
C28' N6' C24 128.7(6) . .
N7 N7 N8 80.2(5) 6 6
N7 N7 C42 102.8 6 .
N8 N7 C42 105.75(10) 6 .
N7 N7 N8 65.0 6 .
N8 N7 N8 15.2(5) 6 .
C42 N7 N8 108.0 . .
N7 N7 C41 76.6(3) 6 .
N8 N7 C41 68.0(8) 6 .
C42 N7 C41 173.7(8) . .
N8 N7 C41 66.0(8) . .
N7 N7 C42 50.6(3) 6 6
N8 N7 C42 94.4(5) 6 6
C42 N7 C42 52.3(3) . 6
N8 N7 C42 84.34(15) . 6
C41 N7 C42 126.8(6) . 6
N8 N8 N7 99.8(5) 6 6
N8 N8 N9 92.3 6 .
N7 N8 N9 108.13(6) 6 .
N8 N8 N7 65.0 6 .
N7 N8 N7 34.8(6) 6 .
N9 N8 N7 108.0 . .
N8 N8 N9 73.0(5) 6 6
N7 N8 N9 110.73(11) 6 6
N9 N8 N9 19.3(5) . 6
N7 N8 N9 98.9(2) . 6
N8 N8 C41 83.8(2) 6 .
N7 N8 C41 68.7(9) 6 .
N9 N8 C41 174.4(7) . .
N7 N8 C41 66.7(8) . .
N9 N8 C41 156.4(7) 6 .
N9 N9 C43 93.3(6) 6 6
N9 N9 N8 87.7 6 .
C43 N9 N8 110.9 6 .
N9 N9 C43 66.5 6 .
C43 N9 C43 26.8(6) 6 .
N8 N9 C43 108.0 . .
N9 N9 N8 73.0(5) 6 6
C43 N9 N8 110.81(19) 6 6
N8 N9 N8 14.8(5) . 6
C43 N9 N8 101.2(2) . 6
C43 C43 N9 86.7(6) 6 6
C43 C43 C42 106.6 6 .
N9 C43 C42 103.23(16) 6 .
C43 C43 N9 66.5 6 .
N9 C43 N9 20.2(6) 6 .
C42 C43 N9 108.0 . .
C43 C43 C42 52.4(3) 6 6
N9 C43 C42 98.1(4) 6 6
C42 C43 C42 54.2(3) . 6
N9 C43 C42 85.29(15) . 6
C43 C42 N7 108.0 . .
C43 C42 C42 73.4 . 6
N7 C42 C42 77.2 . 6
C43 C42 C43 21.0(3) . 6
N7 C42 C43 99.94(14) . 6
C42 C42 C43 52.4(3) 6 6
C43 C42 N7 96.52(15) . 6
N7 C42 N7 26.6(3) . 6
C42 C42 N7 50.6(3) 6 6
C43 C42 N7 81.7(4) 6 6
C19 O10 Cu2 123.4(6) . 7_656
O1 Cu1 O1 87.6(4) . 6
O1 Cu1 O2 166.8(3) . 5_655
O1 Cu1 O2 90.5(3) 6 5_655
O1 Cu1 O2 90.5(3) . 2_655
O1 Cu1 O2 166.8(3) 6 2_655
O2 Cu1 O2 88.4(4) 5_655 2_655
O1 Cu1 O25 99.5(3) . .
O1 Cu1 O25 99.5(3) 6 .
O2 Cu1 O25 93.7(3) 5_655 .
O2 Cu1 O25 93.7(3) 2_655 .
O1 Cu1 Cu1 85.77(17) . 5_655
O1 Cu1 Cu1 85.77(17) 6 5_655
O2 Cu1 Cu1 81.07(19) 5_655 5_655
O2 Cu1 Cu1 81.07(19) 2_655 5_655
O25 Cu1 Cu1 172.6(4) . 5_655
O10 Cu2 O7 89.9(3) 7_656 7_656
O10 Cu2 O9 166.9(3) 7_656 .
O7 Cu2 O9 88.9(3) 7_656 .
O10 Cu2 O8 88.2(3) 7_656 .
O7 Cu2 O8 166.9(3) 7_656 .
O9 Cu2 O8 90.1(3) . .
O10 Cu2 O26 95.1(4) 7_656 .
O7 Cu2 O26 96.5(4) 7_656 .
O9 Cu2 O26 98.0(4) . .
O8 Cu2 O26 96.6(4) . .
O10 Cu2 Cu2 83.52(19) 7_656 7_656
O7 Cu2 Cu2 82.79(17) 7_656 7_656
O9 Cu2 Cu2 83.36(19) . 7_656
O8 Cu2 Cu2 84.10(19) . 7_656
O26 Cu2 Cu2 178.5(3) . 7_656
O15 Cu7 O12 169.2(3) 1_554 .
O15 Cu7 O18 88.1(3) 1_554 .
O12 Cu7 O18 89.7(2) . .
O15 Cu7 O22 90.0(2) 1_554 .
O12 Cu7 O22 89.4(2) . .
O18 Cu7 O22 165.4(2) . .
O15 Cu7 O31 97.0(3) 1_554 .
O12 Cu7 O31 93.8(3) . .
O18 Cu7 O31 97.9(3) . .
O22 Cu7 O31 96.8(3) . .
O15 Cu7 Cu6 85.70(19) 1_554 .
O12 Cu7 Cu6 83.59(16) . .
O18 Cu7 Cu6 83.91(18) . .
O22 Cu7 Cu6 81.47(16) . .
O31 Cu7 Cu6 176.8(3) . .
O5 Cu5 O19 89.8(2) 1_554 .
O5 Cu5 O23 87.9(2) 1_554 7_655
O19 Cu5 O23 166.5(3) . 7_655
O5 Cu5 O4 167.7(2) 1_554 .
O19 Cu5 O4 88.9(2) . .
O23 Cu5 O4 90.5(2) 7_655 .
O5 Cu5 O28 97.9(3) 1_554 .
O19 Cu5 O28 94.5(3) . .
O23 Cu5 O28 99.0(3) 7_655 .
O4 Cu5 O28 94.3(3) . .
O5 Cu5 Cu4 84.59(17) 1_554 .
O19 Cu5 Cu4 81.84(18) . .
O23 Cu5 Cu4 84.73(19) 7_655 .
O4 Cu5 Cu4 83.14(16) . .
O28 Cu5 Cu4 175.6(2) . .
O3 Cu4 O20 87.8(3) . .
O3 Cu4 O24 89.9(3) . 7_655
O20 Cu4 O24 168.5(3) . 7_655
O3 Cu4 O6 167.3(2) . 1_554
O20 Cu4 O6 90.2(3) . 1_554
O24 Cu4 O6 89.5(3) 7_655 1_554
O3 Cu4 O29 98.5(3) . .
O20 Cu4 O29 97.1(4) . .
O24 Cu4 O29 94.4(4) 7_655 .
O6 Cu4 O29 94.2(3) 1_554 .
O3 Cu4 Cu5 84.22(17) . .
O20 Cu4 Cu5 85.22(19) . .
O24 Cu4 Cu5 83.3(2) 7_655 .
O6 Cu4 Cu5 83.10(17) 1_554 .
O29 Cu4 Cu5 176.5(3) . .
O17 Cu6 O11 90.5(3) . .
O17 Cu6 O21 170.1(3) . .
O11 Cu6 O21 88.3(3) . .
O17 Cu6 O16 88.9(3) . 1_554
O11 Cu6 O16 165.9(3) . 1_554
O21 Cu6 O16 89.9(3) . 1_554
O17 Cu6 O30 94.3(4) . .
O11 Cu6 O30 96.2(4) . .
O21 Cu6 O30 95.6(4) . .
O16 Cu6 O30 97.9(4) 1_554 .
O17 Cu6 Cu7 84.2(2) . .
O11 Cu6 Cu7 84.08(17) . .
O21 Cu6 Cu7 85.9(2) . .
O16 Cu6 Cu7 81.9(2) 1_554 .
O30 Cu6 Cu7 178.4(4) . .
C8 O4 Cu5 121.7(5) . .
C8 O3 Cu4 123.3(5) . .
C1 O1 Cu1 119.5(5) . .
Cu1 O25 H25 110.2 . .
C1 O2 Cu1 125.7(6) . 5_655
C56 O23 Cu5 119.8(5) . 7_655
C56 O24 Cu4 123.9(6) . 7_655
C18 O8 Cu2 122.7(6) . .
Cu5 O28 H28A 109.5 . .
Cu4 O29 H29 109.3 . .
C48 O19 Cu5 125.6(5) . .
C48 O20 Cu4 121.8(5) . .
C19 O9 Cu2 122.3(5) . .
C26 O12 Cu7 121.2(5) . .
C26 O11 Cu6 123.2(5) . .
C37 O17 Cu6 124.9(7) . .
C37 O18 Cu7 122.0(5) . .
C35 O16 Cu6 123.0(6) . 1_556
C35 O15 Cu7 120.5(6) . 1_556
C49 O22 Cu7 125.4(5) . .
C49 O21 Cu6 121.8(5) . .
C36 O13 Cu3 123.3(6) . .
C17 O6 Cu4 123.2(5) . 1_556
C17 O5 Cu5 121.8(5) . 1_556
Cu2 O26 H26 109.4 . .
C36 O14 Cu3 122.0(5) . 5_757
C18 O7 Cu2 123.9(5) . 7_656
O4 C8 O3 127.5(6) . .
O4 C8 C4 118.5(6) . .
O3 C8 C4 113.9(6) . .
C3 C4 C5 121.1(7) . .
C3 C4 C8 120.3(7) . .
C5 C4 C8 118.6(7) . .
C6 C5 C4 115.1(8) . .
C6 C5 H5 122.4 . .
C4 C5 H5 122.5 . .
C5 C6 C7 124.0(9) . .
C5 C6 N3' 117.4(10) . .
C7 C6 N3' 116.3(10) . .
C5 C6 C9 119.0(13) . .
C7 C6 C9 114.2(13) . .
N3' C6 C9 33.4(11) . .
C6 C7 C2 119.3(7) . .
C6 C7 H7 120.6 . .
C2 C7 H7 120.2 . .
C3 C2 C7 117.8(7) . .
C3 C2 C1 125.0(7) . .
C7 C2 C1 117.1(6) . .
C4 C3 C2 122.7(7) . .
C4 C3 H3 118.6 . .
C2 C3 H3 118.7 . .
O2 C1 O1 127.5(7) . .
O2 C1 C2 117.8(7) . .
O1 C1 C2 114.7(6) . .
O24 C56 O23 127.6(7) . .
O24 C56 C52 114.1(7) . .
O23 C56 C52 118.3(7) . .
C53 C52 C51 119.5(7) . .
C53 C52 C56 119.7(7) . .
C51 C52 C56 120.5(7) . .
C50 C51 C52 120.7(8) . .
C50 C51 H51 119.9 . .
C52 C51 H51 119.4 . .
C51 C50 C55 120.2(7) . .
C51 C50 C49 120.8(8) . .
C55 C50 C49 118.8(8) . .
C54 C55 C50 119.2(9) . .
C54 C55 H55 120.2 . .
C50 C55 H55 120.6 . .
C55 C54 C53 119.3(9) . .
C55 C54 N12 121.3(12) . 2_756
C53 C54 N12 116.0(11) . 2_756
C55 C54 C57 121.7(12) . .
C53 C54 C57 116.2(10) . .
N12 C54 C57 34.8(10) 2_756 .
C52 C53 C54 121.1(8) . .
C52 C53 H53 119.6 . .
C54 C53 H53 119.3 . .
O5 C17 O6 126.7(7) . .
O5 C17 C13 118.6(7) . .
O6 C17 C13 114.7(7) . .
C14 C13 C12 120.6(7) . .
C14 C13 C17 122.0(7) . .
C12 C13 C17 117.3(7) . .
C13 C14 C15 119.2(7) . .
C13 C14 H14 120.5 . .
C15 C14 H14 120.3 . .
C13 C12 C11 118.7(8) . .
C13 C12 H12 120.7 . .
C11 C12 H12 120.6 . .
C16 C15 C14 121.2(7) . .
C16 C15 C18 119.3(7) . .
C14 C15 C18 119.5(7) . .
C15 C16 C11 120.1(8) . .
C15 C16 H16 119.5 . .
C11 C16 H16 120.4 . .
C16 C11 C12 120.1(10) . .
C16 C11 C9' 124.5(10) . .
C12 C11 C9' 114.2(10) . .
C16 C11 N3 121.5(14) . .
C12 C11 N3 111.6(14) . .
C9' C11 N3 37.3(11) . .
O8 C18 O7 126.3(7) . .
O8 C18 C15 118.6(7) . .
O7 C18 C15 115.2(7) . .
O19 C48 O20 125.0(7) . .
O19 C48 C46 119.0(7) . .
O20 C48 C46 115.9(7) . .
C45 C46 C47 119.2(8) . .
C45 C46 C48 121.8(8) . .
C47 C46 C48 118.9(8) . .
C46 C45 C44 120.7(11) . .
C46 C45 H45 119.9 . .
C44 C45 H45 119.4 . .
C46 C47 C46 119.7(10) . 6
C46 C47 H47 120.1 . .
C46 C47 H47 120.1 6 .
O10 C19 O9 127.1(8) . .
O10 C19 C20 117.5(8) . .
O9 C19 C20 115.4(7) . .
C21 C20 C25 117.2(8) . .
C21 C20 C19 123.9(8) . .
C25 C20 C19 118.8(7) . .
C24 C25 C20 121.2(9) . .
C24 C25 H25A 119.7 . .
C20 C25 H25A 119.1 . .
C25 C24 C23 121.2(11) . .
C25 C24 C27 118.0(11) . .
C23 C24 C27 118.3(10) . .
C25 C24 N6' 116.2(10) . .
C23 C24 N6' 118.4(9) . .
C27 C24 N6' 36.5(3) . .
C24 C23 C22 116.7(9) . .
C24 C23 H23 121.7 . .
C22 C23 H23 121.6 . .
C21 C22 C23 120.0(7) . .
C21 C22 C26 118.9(7) . .
C23 C22 C26 121.0(7) . .
C22 C21 C20 123.6(8) . .
C22 C21 H21 118.3 . .
C20 C21 H21 118.1 . .
O11 C26 O12 127.8(7) . .
O11 C26 C22 115.7(7) . .
O12 C26 C22 116.3(7) . .
O17 C37 O18 124.7(8) . .
O17 C37 C38 116.9(9) . .
O18 C37 C38 118.4(8) . .
C40 C38 C39 121.8(9) . .
C40 C38 C37 118.3(9) . .
C39 C38 C37 119.6(10) . .
C41 C40 C38 118.5(13) . .
C41 C40 H40 121.1 . .
C38 C40 H40 120.4 . .
C38 C39 C38 117.4(12) 6 .
C38 C39 H39 121.3 6 .
C38 C39 H39 121.3 . .
O15 C35 O16 128.7(8) . .
O15 C35 C31 119.9(8) . .
O16 C35 C31 111.4(8) . .
C32 C31 C30 119.9(7) . .
C32 C31 C35 121.1(7) . .
C30 C31 C35 118.5(8) . .
C31 C30 C29 117.9(9) . .
C31 C30 H30 121.0 . .
C29 C30 H30 121.1 . .
C34 C29 C30 121.8(11) . .
C34 C29 N6 121.0(9) . .
C30 C29 N6 115.3(10) . .
C34 C29 C27' 123.0(11) . .
C30 C29 C27' 107.5(10) . .
N6 C29 C27' 43.1(4) . .
C33 C34 C29 120.1(10) . .
C33 C34 H34 119.7 . .
C29 C34 H34 120.2 . .
C34 C33 C32 121.2(9) . .
C34 C33 C36 121.0(8) . .
C32 C33 C36 117.7(7) . .
C31 C32 C33 118.6(8) . .
C31 C32 H32 120.9 . .
C33 C32 H32 120.5 . .
O21 C49 O22 125.2(7) . .
O21 C49 C50 114.7(7) . .
O22 C49 C50 120.1(7) . .
O13 C36 O14 126.7(8) . .
O13 C36 C33 115.8(8) . .
O14 C36 C33 117.5(7) . .
Cu7 O31 H31 109.3 . .
Cu6 O30 H30A 110.9 . .
C40 C41 C40 122(2) . 6
C40 C41 N7 100.8(11) . 6
C40 C41 N7 126.4(15) 6 6
C40 C41 N7 126.4(15) . .
C40 C41 N7 100.8(11) 6 .
N7 C41 N7 26.8(6) 6 .
C40 C41 N8 124.8(11) . 6
C40 C41 N8 112.5(10) 6 6
N7 C41 N8 47.3(7) 6 6
N7 C41 N8 43.3(6) . 6
C40 C41 N8 112.5(10) . .
C40 C41 N8 124.8(11) 6 .
N7 C41 N8 43.3(6) 6 .
N7 C41 N8 47.3(7) . .
N8 C41 N8 12.3(4) 6 .
C45 C44 C45 120.3(17) 6 .

loop_
_geom_bond_atom_site_label_1
_geom_bond_atom_site_label_2
_geom_bond_distance
_geom_bond_site_symmetry_2
Cu3 O14 1.942(6) 2_757
Cu3 O14 1.942(6) 5_757
Cu3 O13 1.985(6) 6
Cu3 O13 1.985(6) .
Cu3 O27 2.155(10) .
Cu3 Cu3 2.638(3) 5_757
C10' N3' 1.32(2) .
C10' C9' 1.37(2) .
C10' H10' 0.9300 .
C9' N1' 1.34(2) .
C9' C11 1.53(2) .
N1' N2' 1.423(16) .
N2' N3' 1.461(18) .
N3' C6 1.528(19) .
C10 C9 1.18(9) .
C10 N3 1.25(8) .
C10 N2 1.93(8) .
C10 N1 1.93(8) .
C10 H10 0.9300 .
C9 N1 1.42(3) .
C9 C6 1.55(3) .
N1 N2 1.33(3) .
N2 N3 1.40(4) .
N3 C11 1.54(3) .
C57 N12 0.87(2) 2_756
C57 C58 1.388(17) .
C57 N10 1.379(17) .
C57 C54 1.476(17) .
C57 N11 1.84(3) 2_756
C58 C57 1.388(17) 2_756
C58 N12 1.462(17) 2_756
C58 N12 1.462(17) .
N12 C57 0.87(2) 2_756
N12 N11 1.39(3) .
N12 C54 1.42(2) 2_756
N11 N10 1.37(2) .
N11 C57 1.84(3) 2_756
N10 H58 0.8600 .
N6 N5 1.4200 .
N6 C28 1.4200 .
N6 C29 1.471(14) .
N5 N4 1.4200 .
N4 C27 1.4200 .
C27 C28 1.4200 .
C27 C24 1.438(15) .
C28 H28 0.9300 .
C28 H28' 0.8976 .
C28' C27' 1.4200 .
C28' N6' 1.4201 .
C28' H28 0.9255 .
C28' H28' 0.9300 .
C27' N4' 1.4201 .
C27' C29 1.492(16) .
N4' N5' 1.4200 .
N5' N6' 1.4199 .
N6' C24 1.496(13) .
N7 N7 0.823(13) 6
N7 N8 1.306(2) 6
N7 C42 1.4201 .
N7 N8 1.4202 .
N7 C41 1.77(3) .
N7 C42 1.793(8) 6
N8 N8 0.379(13) 6
N8 N7 1.306(2) 6
N8 N9 1.4198 .
N8 N9 1.484(4) 6
N8 C41 1.76(2) .
N9 N9 0.491(13) 6
N9 C43 1.3044 6
N9 C43 1.4201 .
N9 N8 1.484(4) 6
C43 C43 0.642(13) 6
C43 N9 1.3044 6
C43 C42 1.4198 .
C43 C42 1.717(8) 6
C42 C42 1.454(13) 6
C42 C43 1.717(8) 6
C42 N7 1.793(8) 6
O10 C19 1.224(10) .
O10 Cu2 1.939(6) 7_656
Cu1 O1 1.943(6) .
Cu1 O1 1.943(6) 6
Cu1 O2 1.956(5) 5_655
Cu1 O2 1.956(5) 2_655
Cu1 O25 2.112(9) .
Cu1 Cu1 2.663(2) 5_655
Cu2 O10 1.939(6) 7_656
Cu2 O7 1.949(6) 7_656
Cu2 O9 1.955(7) .
Cu2 O8 1.969(6) .
Cu2 O26 2.132(9) .
Cu2 Cu2 2.6553(18) 7_656
Cu7 O15 1.970(5) 1_554
Cu7 O12 1.972(5) .
Cu7 O18 1.977(5) .
Cu7 O22 1.977(5) .
Cu7 O31 2.152(7) .
Cu7 Cu6 2.6532(14) .
Cu5 O5 1.968(5) 1_554
Cu5 O19 1.975(5) .
Cu5 O23 1.989(6) 7_655
Cu5 O4 1.996(5) .
Cu5 O28 2.145(6) .
Cu5 Cu4 2.6533(12) .
Cu4 O3 1.931(5) .
Cu4 O20 1.942(6) .
Cu4 O24 1.945(6) 7_655
Cu4 O6 1.963(5) 1_554
Cu4 O29 2.189(10) .
Cu6 O17 1.941(6) .
Cu6 O11 1.942(6) .
Cu6 O21 1.948(6) .
Cu6 O16 1.957(6) 1_554
Cu6 O30 2.140(10) .
O4 C8 1.229(9) .
O3 C8 1.248(9) .
O1 C1 1.263(10) .
O25 H25 0.8327 .
O2 C1 1.208(9) .
O2 Cu1 1.956(5) 5_655
O23 C56 1.258(10) .
O23 Cu5 1.989(6) 7_655
O24 C56 1.244(9) .
O24 Cu4 1.945(6) 7_655
O8 C18 1.208(10) .
O28 H28A 0.8202 .
O29 H29 0.8203 .
O19 C48 1.214(9) .
O20 C48 1.280(10) .
O9 C19 1.244(11) .
O12 C26 1.265(10) .
O11 C26 1.221(10) .
O17 C37 1.240(11) .
O18 C37 1.296(12) .
O16 C35 1.296(11) .
O16 Cu6 1.957(6) 1_556
O15 C35 1.176(12) .
O15 Cu7 1.970(5) 1_556
O22 C49 1.255(9) .
O21 C49 1.247(10) .
O13 C36 1.222(10) .
O27 H27 0.8248 .
O6 C17 1.259(9) .
O6 Cu4 1.963(5) 1_556
O5 C17 1.239(10) .
O5 Cu5 1.968(5) 1_556
O26 H26 0.8200 .
O14 C36 1.263(11) .
O14 Cu3 1.942(6) 5_757
O7 C18 1.268(10) .
O7 Cu2 1.949(6) 7_656
C8 C4 1.519(8) .
C4 C3 1.340(11) .
C4 C5 1.422(11) .
C5 C6 1.380(12) .
C5 H5 0.9300 .
C6 C7 1.372(13) .
C7 C2 1.385(13) .
C7 H7 0.9300 .
C2 C3 1.382(9) .
C2 C1 1.522(9) .
C3 H3 0.9300 .
C56 C52 1.536(10) .
C52 C53 1.368(13) .
C52 C51 1.388(10) .
C51 C50 1.376(12) .
C51 H51 0.9300 .
C50 C55 1.397(13) .
C50 C49 1.480(10) .
C55 C54 1.400(12) .
C55 H55 0.9300 .
C54 C53 1.394(14) .
C54 N12 1.42(2) 2_756
C53 H53 0.9300 .
C17 C13 1.494(10) .
C13 C14 1.368(10) .
C13 C12 1.397(12) .
C14 C15 1.428(9) .
C14 H14 0.9300 .
C12 C11 1.420(13) .
C12 H12 0.9300 .
C15 C16 1.335(12) .
C15 C18 1.511(10) .
C16 C11 1.394(15) .
C16 H16 0.9300 .
C48 C46 1.485(10) .
C46 C45 1.312(14) .
C46 C47 1.415(9) .
C45 C44 1.386(14) .
C45 H45 0.9300 .
C47 C46 1.415(9) 6
C47 H47 0.9300 .
C19 C20 1.509(10) .
C20 C21 1.376(11) .
C20 C25 1.381(16) .
C25 C24 1.377(15) .
C25 H25A 0.9300 .
C24 C23 1.402(14) .
C23 C22 1.420(12) .
C23 H23 0.9300 .
C22 C21 1.349(11) .
C22 C26 1.532(10) .
C21 H21 0.9300 .
C37 C38 1.515(11) .
C38 C40 1.376(16) .
C38 C39 1.391(11) .
C40 C41 1.375(17) .
C40 H40 0.9300 .
C39 C38 1.391(11) 6
C39 H39 0.9300 .
C35 C31 1.499(11) .
C31 C32 1.381(11) .
C31 C30 1.389(14) .
C30 C29 1.423(13) .
C30 H30 0.9300 .
C29 C34 1.365(16) .
C34 C33 1.306(14) .
C34 H34 0.9300 .
C33 C32 1.455(10) .
C33 C36 1.510(11) .
C32 H32 0.9300 .
O31 H31 0.8207 .
O30 H30A 0.8392 .
C41 C40 1.375(17) 6
C41 N7 1.77(3) 6
C41 N8 1.76(2) 6
C44 C45 1.386(14) 6
